data_2000701
loop_
_publ_author_name
'Vojt\<echovsk\'y, J.'
'Ha\<sek, J.'

_publ_section_title
;
 Structure of 1-oxo-2,4,4,6-tetraphenyl-4<i>H</i>-thiopyran benzene
 solvate
;
_journal_issue 8
_journal_name_full 'Acta Crystallographica Section C'
_journal_page_first 1497
_journal_page_last 1499
_journal_paper_doi 10.1107/S0108270192002117
_journal_volume 48
_journal_year 1992
_chemical_formula_moiety 'C29 H22 O1 S1,0.25(C6 H6)'
_chemical_formula_sum 'C30.5 H23.5 O S'
_chemical_formula_weight 439.57
_space_group_IT_number 2
_space_group_name_Hall '-P 1'
_space_group_name_H-M_alt 'P -1'
_symmetry_cell_setting triclinic
_symmetry_space_group_name_Hall '-P 1'
_symmetry_space_group_name_H-M 'P -1'
_cell_angle_alpha 96.08(2)
_cell_angle_beta 69.42(2)
_cell_angle_gamma 67.69(2)
_cell_formula_units_Z 2
_cell_length_a 10.622(3)
_cell_length_b 11.448(2)
_cell_length_c 12.343(3)
_cell_volume 1249.3(6)
_diffrn_radiation_type Cu
_diffrn_radiation_wavelength 1.54184
_exptl_absorpt_coefficient_mu 1.249
_exptl_crystal_density_diffrn 1.161
_exptl_crystal_F_000 461
_cod_data_source_file li9092.cif
_cod_data_source_block li9092a
_cod_original_formula_sum 'C30.5 H23.5 O1 S1'
_cod_database_code 2000701

loop_
_space_group_symop_id
_space_group_symop_operation_xyz
1 x,y,z
2 -x,-y,-z

loop_
_atom_site_label
_atom_site_fract_x
_atom_site_fract_y
_atom_site_fract_z
_atom_site_U_iso_or_equiv
C2 .1229(4) .3488(3) -.2390(3) .065(2)
C3 .2696(4) .3112(3) -.2826(3) .070(2)
C4 .3610(4) .3658(3) -.3650(3) .065(2)
C5 .2615(4) .4928(3) -.3797(3) .065(2)
C6 .1149(4) .5489(3) -.3450(3) .063(2)
C21 .0468(4) .2876(3) -.1562(3) .071(2)
C22 .0661(6) .2802(4) -.0509(4) .093(2)
C23 -.0005(7) .2192(5) .0245(4) .119(3)
C24 -.0838(7) .1667(6) -.0011(6) .130(3)
C25 -.1077(5) .1746(4) -.1061(6) .117(3)
C26 -.0406(4) .2363(4) -.1828(4) .087(2)
C61 .0319(4) .6756(3) -.3649(3) .064(2)
C62 .0700(4) .7774(4) -.3500(3) .071(2)
C63 -.0015(5) .8939(4) -.3739(4) .087(2)
C64 -.1147(5) .9104(4) -.4111(4) .095(2)
C65 -.1550(5) .8107(4) -.4244(4) .093(2)
C66 -.0827(4) .6947(4) -.4011(3) .078(2)
C411 .4638(4) .2627(3) -.4870(3) .065(2)
C412 .4683(4) .2898(4) -.5944(3) .082(2)
C413 .5641(5) .1953(4) -.7032(4) .102(3)
C414 .6583(5) .0702(4) -.7079(4) .092(2)
C415 .6548(4) .0416(4) -.6027(4) .084(2)
C416 .5593(4) .1360(4) -.4934(4) .077(2)
C421 .4527(4) .4022(3) -.3046(3) .068(2)
C422 .3781(5) .4809(4) -.1878(4) .093(2)
C423 .4549(6) .5207(5) -.1334(5) .109(2)
C424 .6052(5) .4818(4) -.1941(4) .096(3)
C425 .6805(5) .4023(4) -.3094(4) .088(3)
C426 .6051(4) .3617(4) -.3648(3) .072(2)
S1 -.00370(10) .47470(10) -.27570(10) .0740(10)
O1 -.1251(3) .5698(3) -.1619(2) .098(2)
C7 .3511(14) .119(2) .1114(17) 1.67(3)
C8 .4164(14) .158(2) .0122(16) .73(4)
C9 .5396(14) .065(2) -.0906(17) .78(3)
C10 .5975(14) -.067(2) -.0943(16) .50(2)
C11 .5321(14) -.107(2) .0049(17) .269(18)
C12 .4089(14) -.014(2) .1078(17) .57(4)
H3 .327(4) .235(4) -.255(3) ?
H5 .320(4) .539(3) -.415(3) ?
H22 .124(5) .318(4) -.032(4) ?
H23 .0150(7) .2133(6) .1061(4) ?
H24 -.140(5) .122(5) .063(4) ?
H25 -.1762(5) .1342(4) -.1265(6) ?
H26 -.050(4) .241(3) -.255(3) ?
H62 .139(4) .771(3) -.321(3) ?
H63 .038(5) .948(4) -.365(3) ?
H64 -.1711(5) 1.0014(4) -.4294(4) ?
H65 -.2431(5) .8233(4) -.4533(4) ?
H66 -.109(3) .626(3) -.411(3) ?
H412 .3954(4) .3866(4) -.5935(3) ?
H413 .5656(5) .2194(4) -.7857(4) ?
H414 .7331(5) -.0032(4) -.7934(4) ?
H415 .719(4) -.050(4) -.607(3) ?
H416 .559(4) .117(4) -.417(3) ?
H422 .280(4) .508(3) -.144(3) ?
H423 .401(5) .580(5) -.057(5) ?
H424 .6643(5) .5137(4) -.1516(4) ?
H425 .784(5) .372(4) -.356(4) ?
H426 .6663(4) .2980(3) -.4557(3) ?

loop_
_geom_bond_atom_site_label_1
_geom_bond_atom_site_label_2
_geom_bond_distance
S1 C2 1.785(4)
S1 O1 1.469(2)
C2 C3 1.325(6)
C3 C4 1.506(6)
C4 C411 1.530(4)
C5 C6 1.317(5)
C21 C22 1.391(7)
C22 C23 1.380(8)
C24 C25 1.411(11)
C61 C62 1.386(7)
C62 C63 1.384(6)
C64 C65 1.376(8)
C411 C412 1.382(6)
C412 C413 1.380(5)
C414 C415 1.364(7)
C421 C422 1.378(5)
C422 C423 1.388(9)
C424 C425 1.366(6)
S1 C6 1.802(4)
C2 C21 1.480(6)
C4 C5 1.512(5)
C4 C421 1.559(7)
C6 C61 1.483(5)
C21 C26 1.379(7)
C23 C24 1.343(12)
C25 C26 1.397(8)
C61 C66 1.389(7)
C63 C64 1.388(8)
C65 C66 1.378(6)
C411 C416 1.393(5)
C413 C414 1.382(6)
C415 C416 1.383(5)
C421 C426 1.378(5)
C423 C424 1.363(7)
C425 C426 1.388(8)
